data_4085276
loop_
_publ_author_name
'Vr\'anov\'a, Iva'
'Jambor, Roman'
'R\%u\<zi\<cka, Ale\<s'
'Jir\'asko, Robert'
'Dost\'al, Libor'

_publ_section_title
;
 Reactivity of N,C,N-Chelated Antimony(III) and Bismuth(III) Chlorides
 with Lithium Reagents: Addition vs Substitution
;
_journal_issue 2
_journal_name_full Organometallics
_journal_page_first 534
_journal_paper_doi 10.1021/om5011879
_journal_volume 34
_journal_year 2015
_chemical_formula_moiety 'C26 H29 N2 Sb'
_chemical_formula_sum 'C26 H29 N2 Sb'
_chemical_formula_weight 491.26
_chemical_name_systematic
; 
 ? 
;
_space_group_IT_number 14
_symmetry_cell_setting monoclinic
_symmetry_space_group_name_Hall '-P 2ybc'
_symmetry_space_group_name_H-M 'P 1 21/c 1'
_atom_sites_solution_hydrogens geom
_atom_sites_solution_primary direct
_atom_sites_solution_secondary difmap
_audit_creation_method SHELXL-97
_cell_angle_alpha 90
_cell_angle_beta 98.626(6)
_cell_angle_gamma 90
_cell_formula_units_Z 4
_cell_length_a 8.2380(4)
_cell_length_b 9.0370(7)
_cell_length_c 30.539(3)
_cell_measurement_reflns_used 23149
_cell_measurement_temperature 150(1)
_cell_measurement_theta_max 27.5
_cell_measurement_theta_min 1
_cell_volume 2247.8(3)
_computing_cell_refinement 'COLLECT and DENZO'
_computing_data_collection 'COLLECT (Hooft, 1998) and DENZO (Otwinowski & Minor, 1997)'
_computing_data_reduction 'COLLECT and DENZO'
_computing_molecular_graphics 'PLATON (Spek, 2003)'
_computing_publication_material 'SHELXL-97 (Sheldrick, 2008)'
_computing_structure_refinement 'SHELXL-97 (Sheldrick, 1997)'
_computing_structure_solution 'SIR92 (Altomare et al., 1994)'
_diffrn_ambient_temperature 150(1)
_diffrn_detector_area_resol_mean 9.091
_diffrn_measured_fraction_theta_full 0.993
_diffrn_measured_fraction_theta_max 0.993
_diffrn_measurement_device_type 'Bruker Nonius KappaCCD area detector'
_diffrn_measurement_method '\f and \w scans to fill the Ewald sphere'
_diffrn_radiation_monochromator graphite
_diffrn_radiation_source 'fine-focus sealed tube'
_diffrn_radiation_type MoK\a
_diffrn_radiation_wavelength 0.71073
_diffrn_reflns_av_R_equivalents 0.0386
_diffrn_reflns_av_sigmaI/netI 0.0250
_diffrn_reflns_limit_h_max 10
_diffrn_reflns_limit_h_min -7
_diffrn_reflns_limit_k_max 11
_diffrn_reflns_limit_k_min -11
_diffrn_reflns_limit_l_max 39
_diffrn_reflns_limit_l_min -39
_diffrn_reflns_number 23044
_diffrn_reflns_theta_full 27.50
_diffrn_reflns_theta_max 27.50
_diffrn_reflns_theta_min 2.63
_diffrn_standards_number 0
_exptl_absorpt_coefficient_mu 1.241
_exptl_absorpt_correction_T_max 0.855
_exptl_absorpt_correction_T_min 0.702
_exptl_absorpt_correction_type integration
_exptl_absorpt_process_details
;
Gaussian integration (Coppens, 1970)
;
_exptl_crystal_colour yellow
_exptl_crystal_density_diffrn 1.452
_exptl_crystal_density_method 'not measured'
_exptl_crystal_description block
_exptl_crystal_F_000 1000
_exptl_crystal_size_max 0.44
_exptl_crystal_size_mid 0.26
_exptl_crystal_size_min 0.15
_refine_diff_density_max 3.488
_refine_diff_density_min -1.211
_refine_diff_density_rms 0.125
_refine_ls_extinction_method none
_refine_ls_goodness_of_fit_ref 1.220
_refine_ls_hydrogen_treatment constr
_refine_ls_matrix_type full
_refine_ls_number_parameters 262
_refine_ls_number_reflns 5126
_refine_ls_number_restraints 0
_refine_ls_restrained_S_all 1.220
_refine_ls_R_factor_all 0.0664
_refine_ls_R_factor_gt 0.0593
_refine_ls_shift/su_max 0.002
_refine_ls_shift/su_mean 0.000
_refine_ls_structure_factor_coef Fsqd
_refine_ls_weighting_details 'calc w=1/[\s^2^(Fo^2^)+(0.0191P)^2^+14.4506P] where P=(Fo^2^+2Fc^2^)/3'
_refine_ls_weighting_scheme calc
_refine_ls_wR_factor_gt 0.1186
_refine_ls_wR_factor_ref 0.1220
_reflns_number_gt 4572
_reflns_number_total 5126
_reflns_threshold_expression >2sigma(I)
_cod_data_source_file om5011879_si_002.cif
_cod_data_source_block 8
_cod_depositor_comments 'Adding full bibliography for 4085272--4085278.cif.'
_cod_original_sg_symbol_H-M 'P 21/c'
_cod_database_code 4085276

loop_
_symmetry_equiv_pos_as_xyz
'x, y, z'
'-x, y+1/2, -z+1/2'
'-x, -y, -z'
'x, -y-1/2, z-1/2'

loop_
_atom_site_label
_atom_site_type_symbol
_atom_site_fract_x
_atom_site_fract_y
_atom_site_fract_z
_atom_site_U_iso_or_equiv
_atom_site_adp_type
_atom_site_occupancy
_atom_site_symmetry_multiplicity
_atom_site_calc_flag
_atom_site_refinement_flags
Sb1 Sb 0.73999(4) 0.49474(4) 0.899789(10) 0.02462(11) Uani 1 1 d .
N2 N 0.7202(5) 0.5795(4) 0.83589(13) 0.0212(8) Uani 1 1 d .
C22 C 0.9153(6) 0.7570(6) 0.81359(15) 0.0218(9) Uani 1 1 d .
C1 C 0.5326(5) 0.3750(5) 0.86869(15) 0.0200(9) Uani 1 1 d .
C3 C 0.3059(6) 0.2054(5) 0.86588(17) 0.0244(10) Uani 1 1 d .
H3 H 0.2460 0.1363 0.8794 0.029 Uiso 1 1 d R
N1 N 0.6439(5) 0.2729(5) 0.95460(13) 0.0269(9) Uani 1 1 d .
C5 C 0.3466(6) 0.3438(5) 0.80101(16) 0.0234(10) Uani 1 1 d .
H5 H 0.3139 0.3669 0.7713 0.028 Uiso 1 1 d R
C25 C 1.0335(6) 0.6347(6) 0.80716(18) 0.0301(11) Uani 1 1 d .
H25A H 1.0887 0.6022 0.8355 0.036 Uiso 1 1 d R
H25B H 1.1127 0.6712 0.7898 0.036 Uiso 1 1 d R
H25C H 0.9748 0.5532 0.7921 0.036 Uiso 1 1 d R
C20 C 0.8503(7) 1.0180(6) 0.81034(17) 0.0312(11) Uani 1 1 d .
H20 H 0.8764 1.1145 0.8035 0.037 Uiso 1 1 d R
C19 C 0.7034(6) 0.9887(6) 0.82512(16) 0.0273(10) Uani 1 1 d .
H19 H 0.6328 1.0662 0.8291 0.033 Uiso 1 1 d R
C26 C 0.9194(7) 0.3295(6) 0.89313(19) 0.0342(12) Uani 1 1 d .
H26A H 0.8687 0.2495 0.8754 0.041 Uiso 1 1 d R
H26B H 0.9649 0.2930 0.9219 0.041 Uiso 1 1 d R
H26C H 1.0053 0.3715 0.8790 0.041 Uiso 1 1 d R
C17 C 0.7644(6) 0.7275(5) 0.82823(15) 0.0199(9) Uani 1 1 d .
C21 C 0.9553(6) 0.9028(6) 0.80484(16) 0.0283(11) Uani 1 1 d .
H21 H 1.0550 0.9230 0.7953 0.034 Uiso 1 1 d R
C6 C 0.4857(6) 0.4104(5) 0.82444(15) 0.0203(9) Uani 1 1 d .
C2 C 0.4450(6) 0.2707(5) 0.88943(16) 0.0223(9) Uani 1 1 d .
C7 C 0.5080(6) 0.2222(6) 0.93443(15) 0.0243(10) Uani 1 1 d .
H7 H 0.4483 0.1541 0.9484 0.029 Uiso 1 1 d R
C24 C 0.4997(6) 0.8193(6) 0.85226(18) 0.0297(11) Uani 1 1 d .
H24A H 0.4409 0.9109 0.8526 0.036 Uiso 1 1 d R
H24B H 0.5223 0.7803 0.8818 0.036 Uiso 1 1 d R
H24C H 0.4345 0.7497 0.8334 0.036 Uiso 1 1 d R
C16 C 0.5905(6) 0.5173(5) 0.80266(15) 0.0230(9) Uani 1 1 d .
H16 H 0.5207 0.5988 0.7898 0.028 Uiso 1 1 d R
C9 C 0.7638(7) 0.3043(8) 1.03187(19) 0.0426(15) Uani 1 1 d .
C18 C 0.6589(6) 0.8458(5) 0.83466(15) 0.0215(9) Uani 1 1 d .
C4 C 0.2573(6) 0.2440(6) 0.82181(17) 0.0273(10) Uani 1 1 d .
H4 H 0.1634 0.2015 0.8062 0.033 Uiso 1 1 d R
C23 C 0.6629(7) 0.4398(6) 0.76531(17) 0.0307(11) Uani 1 1 d .
H23A H 0.7281 0.5088 0.7516 0.037 Uiso 1 1 d R
H23B H 0.5754 0.4034 0.7437 0.037 Uiso 1 1 d R
H23C H 0.7304 0.3586 0.7773 0.037 Uiso 1 1 d R
C13 C 0.7572(7) 0.0587(7) 0.99827(18) 0.0351(13) Uani 1 1 d .
C8 C 0.7182(6) 0.2090(7) 0.99556(16) 0.0307(12) Uani 1 1 d .
C11 C 0.8915(8) 0.0968(10) 1.0734(2) 0.054(2) Uani 1 1 d .
H11 H 0.9472 0.0587 1.0997 0.065 Uiso 1 1 d R
C15 C 0.7126(8) -0.0474(7) 0.9600(2) 0.0431(14) Uani 1 1 d .
H15A H 0.5952 -0.0549 0.9536 0.052 Uiso 1 1 d R
H15B H 0.7582 -0.1432 0.9680 0.052 Uiso 1 1 d R
H15C H 0.7549 -0.0119 0.9344 0.052 Uiso 1 1 d R
C12 C 0.8470(8) 0.0061(9) 1.0376(2) 0.0500(17) Uani 1 1 d .
H12 H 0.8788 -0.0927 1.0394 0.060 Uiso 1 1 d R
C10 C 0.8489(8) 0.2443(10) 1.07029(19) 0.0513(19) Uani 1 1 d .
H10 H 0.8800 0.3052 1.0946 0.062 Uiso 1 1 d R
C14 C 0.7219(11) 0.4641(9) 1.0293(3) 0.073(3) Uani 1 1 d .
H14A H 0.6087 0.4771 1.0326 0.087 Uiso 1 1 d R
H14B H 0.7399 0.5023 1.0011 0.087 Uiso 1 1 d R
H14C H 0.7902 0.5162 1.0525 0.087 Uiso 1 1 d R

loop_
_atom_site_aniso_label
_atom_site_aniso_U_11
_atom_site_aniso_U_22
_atom_site_aniso_U_33
_atom_site_aniso_U_23
_atom_site_aniso_U_13
_atom_site_aniso_U_12
Sb1 0.02422(17) 0.02323(17) 0.02413(16) -0.00152(14) -0.00383(11) -0.00461(14)
N2 0.0206(19) 0.0198(19) 0.0215(19) 0.0006(15) -0.0022(15) -0.0047(15)
C22 0.019(2) 0.029(2) 0.017(2) -0.0036(18) 0.0017(16) -0.0044(19)
C1 0.018(2) 0.021(2) 0.020(2) -0.0041(17) 0.0010(17) -0.0020(17)
C3 0.016(2) 0.025(2) 0.033(3) -0.001(2) 0.0054(18) -0.0036(18)
N1 0.028(2) 0.031(2) 0.021(2) -0.0003(17) 0.0013(16) -0.0029(18)
C5 0.019(2) 0.027(2) 0.023(2) -0.0006(19) -0.0019(17) -0.0012(19)
C25 0.021(2) 0.038(3) 0.030(3) -0.007(2) 0.003(2) -0.001(2)
C20 0.038(3) 0.025(3) 0.029(2) 0.004(2) -0.001(2) -0.013(2)
C19 0.033(3) 0.019(2) 0.028(2) -0.002(2) 0.0012(19) -0.006(2)
C26 0.025(3) 0.038(3) 0.038(3) 0.004(2) -0.001(2) 0.000(2)
C17 0.020(2) 0.022(2) 0.017(2) -0.0028(17) -0.0020(16) -0.0037(18)
C21 0.025(2) 0.039(3) 0.021(2) 0.001(2) 0.0037(19) -0.012(2)
C6 0.019(2) 0.021(2) 0.020(2) -0.0021(18) -0.0004(17) -0.0004(17)
C2 0.017(2) 0.025(2) 0.025(2) -0.0026(19) 0.0019(17) 0.0002(18)
C7 0.022(2) 0.030(3) 0.021(2) 0.0009(19) 0.0066(18) -0.0030(19)
C24 0.024(2) 0.031(3) 0.036(3) 0.000(2) 0.009(2) 0.004(2)
C16 0.023(2) 0.021(2) 0.023(2) -0.0014(19) -0.0036(17) -0.0022(19)
C9 0.028(3) 0.073(5) 0.025(3) -0.008(3) 0.001(2) -0.006(3)
C18 0.022(2) 0.023(2) 0.019(2) -0.0001(18) 0.0019(17) -0.0029(18)
C4 0.017(2) 0.028(3) 0.034(3) -0.004(2) -0.0022(19) -0.0043(19)
C23 0.035(3) 0.034(3) 0.024(2) -0.003(2) 0.005(2) -0.009(2)
C13 0.032(3) 0.047(3) 0.025(3) 0.012(2) 0.002(2) -0.010(2)
C8 0.024(3) 0.050(3) 0.018(2) -0.001(2) 0.0044(18) -0.008(2)
C11 0.043(4) 0.093(6) 0.024(3) 0.022(3) -0.005(2) -0.023(4)
C15 0.047(4) 0.037(3) 0.045(3) 0.010(3) 0.003(3) 0.000(3)
C12 0.045(3) 0.062(4) 0.041(3) 0.028(3) -0.001(3) -0.012(3)
C10 0.036(3) 0.096(6) 0.020(3) -0.007(3) -0.002(2) -0.021(4)
C14 0.077(6) 0.075(6) 0.055(4) -0.038(4) -0.025(4) 0.018(4)

loop_
_atom_type_symbol
_atom_type_description
_atom_type_scat_dispersion_real
_atom_type_scat_dispersion_imag
_atom_type_scat_source
C C 0.0033 0.0016 'International Tables Vol C Tables 4.2.6.8 and 6.1.1.4'
H H 0.0000 0.0000 'International Tables Vol C Tables 4.2.6.8 and 6.1.1.4'
N N 0.0061 0.0033 'International Tables Vol C Tables 4.2.6.8 and 6.1.1.4'
Sb Sb -0.5866 1.5461 'International Tables Vol C Tables 4.2.6.8 and 6.1.1.4'

loop_
_exptl_crystal_face_index_h
_exptl_crystal_face_index_k
_exptl_crystal_face_index_l
_exptl_crystal_face_perp_dist
1 0 1 0.122
-1 0 -1 0.128
0 0 1 0.152
0 0 -1 0.174
0 -1 0 0.073
0 1 0 0.060
1 0 -1 0.188
-1 0 1 0.182

loop_
_geom_angle_atom_site_label_1
_geom_angle_atom_site_label_2
_geom_angle_atom_site_label_3
_geom_angle
N2 Sb1 C1 79.83(17)
N2 Sb1 C26 97.26(19)
C1 Sb1 C26 97.1(2)
C17 N2 C16 115.2(4)
C17 N2 Sb1 121.2(3)
C16 N2 Sb1 117.0(3)
C21 C22 C17 119.0(5)
C21 C22 C25 119.5(4)
C17 C22 C25 121.4(4)
C6 C1 C2 120.7(4)
C6 C1 Sb1 114.0(3)
C2 C1 Sb1 125.3(3)
C2 C3 C4 119.3(5)
C2 C3 H3 120.4
C4 C3 H3 120.3
C7 N1 C8 120.4(4)
C4 C5 C6 120.1(4)
C4 C5 H5 120.0
C6 C5 H5 119.9
C22 C25 H25A 109.6
C22 C25 H25B 109.1
H25A C25 H25B 109.5
C22 C25 H25C 109.7
H25A C25 H25C 109.5
H25B C25 H25C 109.5
C19 C20 C21 119.5(5)
C19 C20 H20 119.8
C21 C20 H20 120.7
C20 C19 C18 121.3(5)
C20 C19 H19 119.7
C18 C19 H19 119.0
Sb1 C26 H26A 109.4
Sb1 C26 H26B 109.6
H26A C26 H26B 109.5
Sb1 C26 H26C 109.5
H26A C26 H26C 109.5
H26B C26 H26C 109.5
C22 C17 C18 119.5(4)
C22 C17 N2 119.5(4)
C18 C17 N2 121.0(4)
C20 C21 C22 121.3(5)
C20 C21 H21 119.3
C22 C21 H21 119.5
C1 C6 C5 119.2(4)
C1 C6 C16 118.8(4)
C5 C6 C16 122.0(4)
C3 C2 C1 119.6(4)
C3 C2 C7 120.5(4)
C1 C2 C7 119.6(4)
N1 C7 C2 120.4(4)
N1 C7 H7 120.0
C2 C7 H7 119.5
C18 C24 H24A 109.5
C18 C24 H24B 109.7
H24A C24 H24B 109.5
C18 C24 H24C 109.2
H24A C24 H24C 109.5
H24B C24 H24C 109.5
N2 C16 C6 110.1(4)
N2 C16 C23 111.4(4)
C6 C16 C23 110.2(4)
N2 C16 H16 108.2
C6 C16 H16 108.5
C23 C16 H16 108.3
C10 C9 C8 117.9(7)
C10 C9 C14 120.7(6)
C8 C9 C14 121.3(6)
C19 C18 C17 119.3(4)
C19 C18 C24 119.6(5)
C17 C18 C24 121.1(4)
C5 C4 C3 121.0(4)
C5 C4 H4 119.6
C3 C4 H4 119.4
C16 C23 H23A 109.5
C16 C23 H23B 109.5
H23A C23 H23B 109.5
C16 C23 H23C 109.5
H23A C23 H23C 109.5
H23B C23 H23C 109.5
C12 C13 C8 118.0(6)
C12 C13 C15 118.9(6)
C8 C13 C15 123.0(5)
C13 C8 C9 121.1(5)
C13 C8 N1 120.6(5)
C9 C8 N1 118.0(5)
C12 C11 C10 119.2(6)
C12 C11 H11 120.4
C10 C11 H11 120.4
C13 C15 H15A 108.9
C13 C15 H15B 109.5
H15A C15 H15B 109.5
C13 C15 H15C 110.0
H15A C15 H15C 109.5
H15B C15 H15C 109.5
C11 C12 C13 121.7(7)
C11 C12 H12 119.2
C13 C12 H12 119.1
C11 C10 C9 121.9(6)
C11 C10 H10 118.8
C9 C10 H10 119.3
C9 C14 H14A 109.6
C9 C14 H14B 109.4
H14A C14 H14B 109.5
C9 C14 H14C 109.4
H14A C14 H14C 109.5
H14B C14 H14C 109.5

loop_
_geom_bond_atom_site_label_1
_geom_bond_atom_site_label_2
_geom_bond_distance
Sb1 N2 2.080(4)
Sb1 C1 2.123(5)
Sb1 C26 2.132(6)
N2 C17 1.415(6)
N2 C16 1.470(6)
C22 C21 1.393(7)
C22 C17 1.409(6)
C22 C25 1.505(7)
C1 C6 1.386(6)
C1 C2 1.395(7)
C3 C2 1.390(6)
C3 C4 1.390(7)
C3 H3 0.9300
N1 C7 1.279(6)
N1 C8 1.429(6)
C5 C4 1.377(7)
C5 C6 1.393(6)
C5 H5 0.9301
C25 H25A 0.9601
C25 H25B 0.9599
C25 H25C 0.9600
C20 C19 1.379(7)
C20 C21 1.380(8)
C20 H20 0.9299
C19 C18 1.385(7)
C19 H19 0.9300
C26 H26A 0.9600
C26 H26B 0.9598
C26 H26C 0.9601
C17 C18 1.409(7)
C21 H21 0.9300
C6 C16 1.515(7)
C2 C7 1.462(7)
C7 H7 0.9302
C24 C18 1.509(7)
C24 H24A 0.9600
C24 H24B 0.9602
C24 H24C 0.9599
C16 C23 1.534(7)
C16 H16 0.9800
C9 C10 1.384(9)
C9 C8 1.410(8)
C9 C14 1.483(11)
C4 H4 0.9299
C23 H23A 0.9599
C23 H23B 0.9599
C23 H23C 0.9600
C13 C12 1.395(8)
C13 C8 1.396(9)
C13 C15 1.514(9)
C11 C12 1.372(10)
C11 C10 1.378(11)
C11 H11 0.9300
C15 H15A 0.9601
C15 H15B 0.9601
C15 H15C 0.9599
C12 H12 0.9300
C10 H10 0.9300
C14 H14A 0.9600
C14 H14B 0.9600
C14 H14C 0.9601
